data_4112668
loop_
_publ_author_name
'Wing-Yin Lo'
'Chi-Ho Lam'
'Vivian Wing-Wah Yam'
'Nianyong Zhu'
'Kung-Kai Cheung'
'Sofiane Fathallah'
'Sabri Messaoudi'
'Boris Le Guennic'
'Samia Kahlal'
'Jean-Fran\,cois Halet'

_publ_section_title
;
 Synthesis, Photophysics, Electrochemistry, Theoretical, and Transient
 Absorption Studies of Luminescent Copper(I) and Silver(I) Diynyl
 Complexes. X-ray Crystal Structures of
 [Cu3(\m-dppm)3(\m3-\h1-C\\tbCC\\tbCPh)2]PF6 and
 [Cu3(\m-dppm)3(\m3-\h1-C\\tbCC\\tbCH)2]PF6
;
_journal_name_full 'Journal of the American Chemical Society'
_journal_page_first 7300
_journal_page_last 7310
_journal_paper_doi 10.1021/ja049300x
_journal_volume 126
_journal_year 2004
_chemical_formula_moiety 'C101 H92 Cu3 F12 N P8'
_chemical_formula_sum 'C101 H92 Cu3 F12 N P8'
_chemical_formula_weight 1986.14
_chemical_name_systematic
;
 ?
;
_space_group_IT_number 14
_symmetry_cell_setting monoclinic
_symmetry_space_group_name_Hall '-P 2ybc'
_symmetry_space_group_name_H-M 'P 1 21/c 1'
_atom_sites_solution_hydrogens geom
_atom_sites_solution_primary direct
_atom_sites_solution_secondary difmap
_audit_creation_method SHELXL-97
_cell_angle_alpha 90.00
_cell_angle_beta 110.53(3)
_cell_angle_gamma 90.00
_cell_formula_units_Z 4
_cell_length_a 24.089(5)
_cell_length_b 14.957(3)
_cell_length_c 28.235(6)
_cell_measurement_reflns_used 0
_cell_measurement_temperature 301(2)
_cell_measurement_theta_max 0
_cell_measurement_theta_min 0
_cell_volume 9527(4)
_computing_cell_refinement Scalepack
_computing_data_collection Marcontrol
_computing_data_reduction Denzo
_computing_molecular_graphics 'Ortep-3 for Windows (Farrugia, 1997)'
_computing_publication_material 'WinGX publication routines (Farrugia, 1999)'
_computing_structure_refinement 'SHELXL-97 (Sheldrick, 1997)'
_computing_structure_solution 'SHELXS-97 (Sheldrick, 1997)'
_diffrn_ambient_temperature 301(2)
_diffrn_measured_fraction_theta_full 0.764
_diffrn_measured_fraction_theta_max 0.764
_diffrn_radiation_monochromator graphite
_diffrn_radiation_source 'fine-focus sealed tube'
_diffrn_radiation_type MoK\a
_diffrn_radiation_wavelength 0.71073
_diffrn_reflns_av_R_equivalents 0.0000
_diffrn_reflns_av_sigmaI/netI 0.1249
_diffrn_reflns_limit_h_max 27
_diffrn_reflns_limit_h_min 0
_diffrn_reflns_limit_k_max 16
_diffrn_reflns_limit_k_min 0
_diffrn_reflns_limit_l_max 29
_diffrn_reflns_limit_l_min -31
_diffrn_reflns_number 11937
_diffrn_reflns_theta_full 24.38
_diffrn_reflns_theta_max 24.38
_diffrn_reflns_theta_min 1.49
_exptl_absorpt_coefficient_mu 0.868
_exptl_absorpt_correction_T_max 0.9579
_exptl_absorpt_correction_T_min 0.7509
_exptl_absorpt_correction_type none
_exptl_crystal_colour colorless
_exptl_crystal_density_diffrn 1.385
_exptl_crystal_description prism
_exptl_crystal_F_000 4080
_exptl_crystal_size_max 0.35
_exptl_crystal_size_mid 0.25
_exptl_crystal_size_min 0.05
_refine_diff_density_max 0.474
_refine_diff_density_min -0.762
_refine_diff_density_rms 0.140
_refine_ls_extinction_method none
_refine_ls_goodness_of_fit_ref 0.963
_refine_ls_hydrogen_treatment mixed
_refine_ls_matrix_type full
_refine_ls_number_parameters 1066
_refine_ls_number_reflns 11937
_refine_ls_number_restraints 324
_refine_ls_restrained_S_all 0.955
_refine_ls_R_factor_all 0.1206
_refine_ls_R_factor_gt 0.0576
_refine_ls_shift/su_max 0.004
_refine_ls_shift/su_mean 0.000
_refine_ls_structure_factor_coef Fsqd
_refine_ls_weighting_details 'calc w=1/[\s^2^(Fo^2^)+(0.1062P)^2^+0.0000P] where P=(Fo^2^+2Fc^2^)/3'
_refine_ls_weighting_scheme calc
_refine_ls_wR_factor_gt 0.1500
_refine_ls_wR_factor_ref 0.1904
_reflns_number_gt 6768
_reflns_number_total 11937
_reflns_threshold_expression >2sigma(I)
_cod_data_source_file ja049300xsi20040328_114043.cif
_cod_data_source_block ip452
_cod_original_cell_volume 9527(3)
_cod_original_sg_symbol_H-M 'P 21/c'
_cod_database_code 4112668

loop_
_symmetry_equiv_pos_as_xyz
'x, y, z'
'-x, y+1/2, -z+1/2'
'-x, -y, -z'
'x, -y-1/2, z-1/2'

loop_
_atom_site_label
_atom_site_type_symbol
_atom_site_fract_x
_atom_site_fract_y
_atom_site_fract_z
_atom_site_U_iso_or_equiv
_atom_site_adp_type
_atom_site_occupancy
_atom_site_symmetry_multiplicity
_atom_site_calc_flag
_atom_site_refinement_flags
_atom_site_disorder_assembly
_atom_site_disorder_group
Cu1 Cu 0.71350(4) 0.31841(6) 1.03774(3) 0.0469(3) Uani 1 1 d . . .
Cu2 Cu 0.79284(4) 0.30859(6) 0.99484(3) 0.0461(3) Uani 1 1 d . . .
Cu3 Cu 0.83067(4) 0.28889(6) 1.09315(3) 0.0471(3) Uani 1 1 d . . .
P1 P 0.63448(8) 0.28612(13) 0.96613(6) 0.0427(5) Uani 1 1 d . . .
P2 P 0.72665(8) 0.27131(13) 0.91737(6) 0.0446(5) Uani 1 1 d . . .
P3 P 0.88133(8) 0.35040(14) 0.98980(6) 0.0491(5) Uani 1 1 d . . .
P4 P 0.92474(8) 0.33417(14) 1.10371(6) 0.0480(5) Uani 1 1 d . . .
P5 P 0.81283(8) 0.27383(13) 1.16773(6) 0.0455(5) Uani 1 1 d . . .
P6 P 0.68964(8) 0.34128(14) 1.10777(6) 0.0480(5) Uani 1 1 d . . .
P7 P 0.52724(13) 0.1112(2) 0.78162(10) 0.1004(10) Uani 1 1 d D . .
P8 P 0.17785(13) 0.3104(2) 0.76979(11) 0.0992(9) Uani 1 1 d D . .
N1 N 0.3392(4) 0.1820(6) 0.2532(3) 0.100(3) Uani 1 1 d . . .
H1 H 0.3055 0.1791 0.2608 0.120 Uiso 1 1 calc R . .
C1 C 0.7741(3) 0.4138(7) 1.0378(3) 0.057(2) Uani 1 1 d . . .
C2 C 0.7862(3) 0.4917(7) 1.0415(3) 0.061(2) Uani 1 1 d . . .
C3 C 0.8009(4) 0.5826(7) 1.0435(3) 0.068(2) Uani 1 1 d . . .
C4 C 0.8146(4) 0.6596(7) 1.0447(3) 0.076(3) Uani 1 1 d . . .
C5 C 0.8302(3) 0.7520(4) 1.0458(3) 0.077(2) Uani 1 1 d G . .
C6 C 0.8545(3) 0.7965(5) 1.0917(2) 0.090(3) Uani 1 1 d G . .
H6 H 0.8613 0.7659 1.1219 0.108 Uiso 1 1 calc R . .
C7 C 0.8687(3) 0.8867(5) 1.0924(3) 0.114(4) Uani 1 1 d G . .
H7 H 0.8850 0.9165 1.1231 0.136 Uiso 1 1 calc R . .
C8 C 0.8586(3) 0.9323(4) 1.0473(4) 0.116(4) Uani 1 1 d G . .
H8 H 0.8681 0.9927 1.0478 0.139 Uiso 1 1 calc R . .
C9 C 0.8343(3) 0.8878(6) 1.0014(3) 0.114(4) Uani 1 1 d G . .
H9 H 0.8275 0.9184 0.9712 0.137 Uiso 1 1 calc R . .
C10 C 0.8201(3) 0.7976(6) 1.0007(2) 0.090(3) Uani 1 1 d G . .
H10 H 0.8038 0.7678 0.9700 0.108 Uiso 1 1 calc R . .
C11 C 0.7834(3) 0.1987(6) 1.0422(2) 0.0477(18) Uani 1 1 d . . .
C12 C 0.7563(4) 0.1299(6) 1.0299(2) 0.053(2) Uani 1 1 d . . .
C13 C 0.7239(4) 0.0525(6) 1.0114(3) 0.064(2) Uani 1 1 d . . .
C14 C 0.6960(4) -0.0113(7) 0.9919(3) 0.074(2) Uani 1 1 d . . .
C15 C 0.6646(3) -0.0891(4) 0.9649(2) 0.077(2) Uani 1 1 d G . .
C16 C 0.6255(3) -0.0780(4) 0.9156(3) 0.092(3) Uani 1 1 d G . .
H16 H 0.6173 -0.0210 0.9017 0.110 Uiso 1 1 calc R . .
C17 C 0.5987(3) -0.1521(6) 0.8869(2) 0.112(4) Uani 1 1 d G . .
H17 H 0.5726 -0.1446 0.8540 0.134 Uiso 1 1 calc R . .
C18 C 0.6110(4) -0.2373(5) 0.9076(4) 0.131(5) Uani 1 1 d G . .
H18 H 0.5931 -0.2869 0.8884 0.158 Uiso 1 1 calc R . .
C19 C 0.6501(4) -0.2484(4) 0.9569(4) 0.126(4) Uani 1 1 d G . .
H19 H 0.6583 -0.3055 0.9707 0.151 Uiso 1 1 calc R . .
C20 C 0.6769(3) -0.1744(6) 0.9855(2) 0.101(3) Uani 1 1 d G . .
H20 H 0.7030 -0.1818 1.0185 0.121 Uiso 1 1 calc R . .
C21 C 0.57163(18) 0.2211(3) 0.97024(17) 0.0480(18) Uani 1 1 d G . .
C22 C 0.5405(2) 0.2593(3) 0.99831(17) 0.064(2) Uani 1 1 d G . .
H22 H 0.5515 0.3152 1.0131 0.077 Uiso 1 1 calc R . .
C23 C 0.4931(2) 0.2139(5) 1.00432(19) 0.079(3) Uani 1 1 d G . .
H23 H 0.4723 0.2395 1.0231 0.095 Uiso 1 1 calc R . .
C24 C 0.4767(2) 0.1304(5) 0.9823(2) 0.091(3) Uani 1 1 d G . .
H24 H 0.4449 0.1001 0.9863 0.109 Uiso 1 1 calc R . .
C25 C 0.5078(3) 0.0922(3) 0.9542(2) 0.104(3) Uani 1 1 d G . .
H25 H 0.4968 0.0363 0.9394 0.125 Uiso 1 1 calc R . .
C26 C 0.5553(2) 0.1375(4) 0.9482(2) 0.080(3) Uani 1 1 d G . .
H26 H 0.5761 0.1120 0.9294 0.096 Uiso 1 1 calc R . .
C27 C 0.5965(2) 0.3855(3) 0.93223(14) 0.0473(18) Uani 1 1 d G . .
C28 C 0.6043(2) 0.4662(3) 0.95809(13) 0.062(2) Uani 1 1 d G . .
H28 H 0.6292 0.4694 0.9917 0.074 Uiso 1 1 calc R . .
C29 C 0.5748(3) 0.5423(3) 0.9337(2) 0.076(2) Uani 1 1 d G . .
H29 H 0.5799 0.5964 0.9510 0.091 Uiso 1 1 calc R . .
C30 C 0.5375(2) 0.5377(3) 0.8834(2) 0.078(3) Uani 1 1 d G . .
H30 H 0.5178 0.5886 0.8670 0.093 Uiso 1 1 calc R . .
C31 C 0.5298(2) 0.4569(4) 0.85751(13) 0.066(2) Uani 1 1 d G . .
H31 H 0.5049 0.4538 0.8239 0.080 Uiso 1 1 calc R . .
C32 C 0.5593(2) 0.3808(3) 0.88193(14) 0.057(2) Uani 1 1 d G . .
H32 H 0.5541 0.3268 0.8646 0.068 Uiso 1 1 calc R . .
C33 C 0.6585(3) 0.2224(5) 0.9210(2) 0.0454(17) Uani 1 1 d . . .
H33A H 0.6655 0.1606 0.9318 0.054 Uiso 1 1 calc R . .
H33B H 0.6276 0.2237 0.8878 0.054 Uiso 1 1 calc R . .
C34 C 0.7530(2) 0.1871(3) 0.88334(17) 0.0492(19) Uani 1 1 d G . .
C35 C 0.7510(2) 0.0965(3) 0.89354(18) 0.070(2) Uani 1 1 d G . .
H35 H 0.7328 0.0774 0.9159 0.084 Uiso 1 1 calc R . .
C36 C 0.7761(3) 0.0345(3) 0.8704(2) 0.084(3) Uani 1 1 d G . .
H36 H 0.7747 -0.0261 0.8772 0.100 Uiso 1 1 calc R . .
C37 C 0.8033(3) 0.0631(4) 0.8370(2) 0.086(3) Uani 1 1 d G . .
H37 H 0.8201 0.0216 0.8215 0.103 Uiso 1 1 calc R . .
C38 C 0.8054(2) 0.1537(4) 0.82683(18) 0.084(3) Uani 1 1 d G . .
H38 H 0.8236 0.1728 0.8045 0.101 Uiso 1 1 calc R . .
C39 C 0.7802(2) 0.2157(3) 0.84999(18) 0.070(2) Uani 1 1 d G . .
H39 H 0.7816 0.2763 0.8432 0.084 Uiso 1 1 calc R . .
C40 C 0.6997(2) 0.3617(3) 0.87290(15) 0.0491(19) Uani 1 1 d G . .
C41 C 0.6608(2) 0.3468(4) 0.82392(16) 0.067(2) Uani 1 1 d G . .
H41 H 0.6516 0.2886 0.8121 0.080 Uiso 1 1 calc R . .
C42 C 0.6356(2) 0.4188(5) 0.79261(14) 0.084(3) Uani 1 1 d G . .
H42 H 0.6095 0.4088 0.7598 0.101 Uiso 1 1 calc R . .
C43 C 0.6493(3) 0.5057(4) 0.8103(2) 0.101(3) Uani 1 1 d G . .
H43 H 0.6324 0.5538 0.7893 0.122 Uiso 1 1 calc R . .
C44 C 0.6882(3) 0.5206(3) 0.8593(3) 0.102(3) Uani 1 1 d G . .
H44 H 0.6974 0.5787 0.8711 0.123 Uiso 1 1 calc R . .
C45 C 0.7134(2) 0.4486(4) 0.89056(16) 0.069(2) Uani 1 1 d G . .
H45 H 0.7395 0.4586 0.9233 0.082 Uiso 1 1 calc R . .
C46 C 0.9266(2) 0.2611(4) 0.97758(17) 0.055(2) Uani 1 1 d G . .
C47 C 0.9074(2) 0.1732(4) 0.97625(18) 0.068(2) Uani 1 1 d G . .
H47 H 0.8718 0.1607 0.9807 0.081 Uiso 1 1 calc R . .
C48 C 0.9416(3) 0.1039(3) 0.96831(19) 0.084(3) Uani 1 1 d G . .
H48 H 0.9288 0.0451 0.9674 0.101 Uiso 1 1 calc R . .
C49 C 0.9950(3) 0.1226(4) 0.96170(19) 0.098(3) Uani 1 1 d G . .
H49 H 1.0179 0.0762 0.9564 0.117 Uiso 1 1 calc R . .
C50 C 1.0141(2) 0.2105(5) 0.9630(2) 0.087(3) Uani 1 1 d G . .
H50 H 1.0498 0.2230 0.9586 0.104 Uiso 1 1 calc R . .
C51 C 0.9799(2) 0.2798(4) 0.97097(18) 0.071(2) Uani 1 1 d G . .
H51 H 0.9928 0.3386 0.9719 0.085 Uiso 1 1 calc R . .
C52 C 0.8794(2) 0.4357(3) 0.94256(15) 0.053(2) Uani 1 1 d G . .
C53 C 0.8811(3) 0.4103(4) 0.89573(18) 0.073(2) Uani 1 1 d G . .
H53 H 0.8874 0.3508 0.8896 0.088 Uiso 1 1 calc R . .
C54 C 0.8732(3) 0.4739(5) 0.85803(14) 0.103(4) Uani 1 1 d G . .
H54 H 0.8744 0.4569 0.8267 0.123 Uiso 1 1 calc R . .
C55 C 0.8637(3) 0.5629(4) 0.86715(19) 0.098(3) Uani 1 1 d G . .
H55 H 0.8585 0.6054 0.8419 0.117 Uiso 1 1 calc R . .
C56 C 0.8620(3) 0.5883(3) 0.9140(2) 0.096(3) Uani 1 1 d G . .
H56 H 0.8556 0.6478 0.9201 0.115 Uiso 1 1 calc R . .
C57 C 0.8698(3) 0.5247(4) 0.95167(16) 0.073(2) Uani 1 1 d G . .
H57 H 0.8687 0.5417 0.9830 0.088 Uiso 1 1 calc R . .
C58 C 0.9292(3) 0.4000(5) 1.0498(2) 0.0492(18) Uani 1 1 d . . .
H58A H 0.9169 0.4611 1.0523 0.059 Uiso 1 1 calc R . .
H58B H 0.9699 0.4013 1.0509 0.059 Uiso 1 1 calc R . .
C59 C 0.9667(2) 0.4063(4) 1.15664(14) 0.057(2) Uani 1 1 d G . .
C60 C 0.9452(2) 0.4919(4) 1.15871(19) 0.066(2) Uani 1 1 d G . .
H60 H 0.9110 0.5115 1.1332 0.080 Uiso 1 1 calc R . .
C61 C 0.9747(3) 0.5481(3) 1.1988(2) 0.097(3) Uani 1 1 d G . .
H61 H 0.9602 0.6054 1.2002 0.116 Uiso 1 1 calc R . .
C62 C 1.0257(3) 0.5188(4) 1.23691(19) 0.092(3) Uani 1 1 d G . .
H62 H 1.0454 0.5565 1.2638 0.110 Uiso 1 1 calc R . .
C63 C 1.0472(2) 0.4333(5) 1.23484(15) 0.089(3) Uani 1 1 d G . .
H63 H 1.0814 0.4136 1.2603 0.106 Uiso 1 1 calc R . .
C64 C 1.0177(2) 0.3770(3) 1.19471(18) 0.067(2) Uani 1 1 d G . .
H64 H 1.0322 0.3197 1.1933 0.081 Uiso 1 1 calc R . .
C65 C 0.9731(2) 0.2392(3) 1.10767(17) 0.0473(18) Uani 1 1 d G . .
C66 C 1.0273(2) 0.2468(4) 1.10088(19) 0.070(2) Uani 1 1 d G . .
H66 H 1.0400 0.3021 1.0936 0.084 Uiso 1 1 calc R . .
C67 C 1.0626(2) 0.1715(5) 1.1049(2) 0.084(3) Uani 1 1 d G . .
H67 H 1.0989 0.1766 1.1004 0.101 Uiso 1 1 calc R . .
C68 C 1.0436(3) 0.0888(4) 1.11572(19) 0.083(3) Uani 1 1 d G . .
H68 H 1.0672 0.0385 1.1184 0.099 Uiso 1 1 calc R . .
C69 C 0.9894(3) 0.0812(3) 1.12251(19) 0.089(3) Uani 1 1 d G . .
H69 H 0.9767 0.0259 1.1297 0.106 Uiso 1 1 calc R . .
C70 C 0.9541(2) 0.1565(4) 1.11848(19) 0.072(2) Uani 1 1 d G . .
H70 H 0.9178 0.1514 1.1230 0.087 Uiso 1 1 calc R . .
C71 C 0.87148(18) 0.3039(3) 1.22731(12) 0.0479(19) Uani 1 1 d G . .
C72 C 0.8849(2) 0.3934(3) 1.23918(16) 0.060(2) Uani 1 1 d G . .
H72 H 0.8643 0.4377 1.2168 0.072 Uiso 1 1 calc R . .
C73 C 0.9289(2) 0.4166(3) 1.28450(19) 0.069(2) Uani 1 1 d G . .
H73 H 0.9379 0.4765 1.2924 0.083 Uiso 1 1 calc R . .
C74 C 0.9596(2) 0.3503(4) 1.31795(14) 0.075(3) Uani 1 1 d G . .
H74 H 0.9891 0.3658 1.3483 0.090 Uiso 1 1 calc R . .
C75 C 0.9462(2) 0.2608(4) 1.30609(16) 0.084(3) Uani 1 1 d G . .
H75 H 0.9668 0.2164 1.3285 0.100 Uiso 1 1 calc R . .
C76 C 0.9022(2) 0.2376(3) 1.26077(17) 0.068(2) Uani 1 1 d G . .
H76 H 0.8932 0.1777 1.2528 0.081 Uiso 1 1 calc R . .
C77 C 0.7891(2) 0.1635(3) 1.18220(17) 0.0517(19) Uani 1 1 d G . .
C78 C 0.8012(2) 0.0882(4) 1.15869(16) 0.061(2) Uani 1 1 d G . .
H78 H 0.8180 0.0944 1.1338 0.074 Uiso 1 1 calc R . .
C79 C 0.7883(3) 0.0035(3) 1.1724(2) 0.075(2) Uani 1 1 d G . .
H79 H 0.7964 -0.0469 1.1566 0.090 Uiso 1 1 calc R . .
C80 C 0.7632(3) -0.0057(3) 1.2096(2) 0.095(3) Uani 1 1 d G . .
H80 H 0.7545 -0.0623 1.2187 0.114 Uiso 1 1 calc R . .
C81 C 0.7510(3) 0.0696(4) 1.23308(19) 0.089(3) Uani 1 1 d G . .
H81 H 0.7343 0.0634 1.2580 0.106 Uiso 1 1 calc R . .
C82 C 0.7640(2) 0.1542(4) 1.21939(17) 0.068(2) Uani 1 1 d G . .
H82 H 0.7558 0.2046 1.2351 0.082 Uiso 1 1 calc R . .
C83 C 0.7543(3) 0.3510(5) 1.1667(2) 0.0505(19) Uani 1 1 d . . .
H83A H 0.7694 0.4117 1.1700 0.061 Uiso 1 1 calc R . .
H83B H 0.7420 0.3389 1.1954 0.061 Uiso 1 1 calc R . .
C84 C 0.6422(2) 0.2597(3) 1.12297(17) 0.0521(19) Uani 1 1 d G . .
C85 C 0.6404(2) 0.1743(4) 1.10304(16) 0.060(2) Uani 1 1 d G . .
H85 H 0.6613 0.1618 1.0817 0.072 Uiso 1 1 calc R . .
C86 C 0.6074(3) 0.1076(3) 1.1151(2) 0.078(3) Uani 1 1 d G . .
H86 H 0.6062 0.0505 1.1017 0.093 Uiso 1 1 calc R . .
C87 C 0.5762(2) 0.1263(4) 1.1470(2) 0.088(3) Uani 1 1 d G . .
H87 H 0.5541 0.0816 1.1551 0.105 Uiso 1 1 calc R . .
C88 C 0.5780(2) 0.2116(5) 1.1670(2) 0.092(3) Uani 1 1 d G . .
H88 H 0.5572 0.2241 1.1883 0.111 Uiso 1 1 calc R . .
C89 C 0.6110(3) 0.2784(3) 1.15493(19) 0.077(3) Uani 1 1 d G . .
H89 H 0.6122 0.3355 1.1683 0.092 Uiso 1 1 calc R . .
C90 C 0.6548(2) 0.4526(3) 1.10116(16) 0.0501(19) Uani 1 1 d G . .
C91 C 0.5936(2) 0.4630(4) 1.08407(17) 0.060(2) Uani 1 1 d G . .
H91 H 0.5693 0.4135 1.0812 0.072 Uiso 1 1 calc R . .
C92 C 0.56872(19) 0.5474(5) 1.07121(17) 0.073(2) Uani 1 1 d G . .
H92 H 0.5278 0.5544 1.0598 0.087 Uiso 1 1 calc R . .
C93 C 0.6051(3) 0.6214(3) 1.07543(19) 0.084(3) Uani 1 1 d G . .
H93 H 0.5884 0.6779 1.0668 0.101 Uiso 1 1 calc R . .
C94 C 0.6663(3) 0.6110(3) 1.09252(19) 0.078(3) Uani 1 1 d G . .
H94 H 0.6906 0.6605 1.0953 0.094 Uiso 1 1 calc R . .
C95 C 0.69114(18) 0.5266(4) 1.10538(16) 0.059(2) Uani 1 1 d G . .
H95 H 0.7321 0.5197 1.1168 0.071 Uiso 1 1 calc R . .
C96 C 0.3513(7) 0.0900(9) 0.2376(5) 0.136(5) Uani 1 1 d . . .
H96A H 0.3244 0.0778 0.2036 0.164 Uiso 1 1 calc R . .
H96B H 0.3915 0.0878 0.2373 0.164 Uiso 1 1 calc R . .
C97 C 0.3443(6) 0.0214(9) 0.2716(4) 0.140(5) Uani 1 1 d . . .
H97A H 0.3518 -0.0363 0.2603 0.210 Uiso 1 1 calc R . .
H97B H 0.3046 0.0232 0.2720 0.210 Uiso 1 1 calc R . .
H97C H 0.3719 0.0321 0.3052 0.210 Uiso 1 1 calc R . .
C98 C 0.3885(6) 0.2131(11) 0.2999(5) 0.142(5) Uani 1 1 d . . .
H98A H 0.4237 0.2235 0.2914 0.171 Uiso 1 1 calc R . .
H98B H 0.3977 0.1658 0.3250 0.171 Uiso 1 1 calc R . .
C99 C 0.3740(7) 0.2978(10) 0.3229(5) 0.150(5) Uani 1 1 d . . .
H99A H 0.4072 0.3139 0.3524 0.226 Uiso 1 1 calc R . .
H99B H 0.3400 0.2876 0.3324 0.226 Uiso 1 1 calc R . .
H99C H 0.3658 0.3454 0.2986 0.226 Uiso 1 1 calc R . .
C100 C 0.3286(7) 0.2477(9) 0.2102(5) 0.140(5) Uani 1 1 d . . .
H10A H 0.3231 0.3068 0.2221 0.168 Uiso 1 1 calc R . .
H10B H 0.3636 0.2497 0.2009 0.168 Uiso 1 1 calc R . .
C101 C 0.2756(7) 0.2264(9) 0.1636(4) 0.153(6) Uani 1 1 d . . .
H10C H 0.2724 0.2702 0.1379 0.229 Uiso 1 1 calc R . .
H10D H 0.2403 0.2271 0.1720 0.229 Uiso 1 1 calc R . .
H10E H 0.2806 0.1682 0.1513 0.229 Uiso 1 1 calc R . .
F1 F 0.5244(10) 0.0175(11) 0.7592(8) 0.156(11) Uani 0.50 1 d PD A 1
F2 F 0.5302(9) 0.2054(11) 0.8058(9) 0.183(13) Uani 0.50 1 d PD A 1
F3 F 0.4758(10) 0.1429(15) 0.7344(7) 0.208(14) Uani 0.50 1 d PD A 1
F4 F 0.4815(11) 0.0831(17) 0.8060(12) 0.27(2) Uani 0.50 1 d PD A 1
F5 F 0.5784(11) 0.0811(14) 0.8299(7) 0.213(18) Uani 0.50 1 d PD A 1
F6 F 0.5719(10) 0.1412(17) 0.7573(11) 0.227(14) Uani 0.50 1 d PD A 1
F7 F 0.1710(10) 0.2487(15) 0.7236(7) 0.211(15) Uani 0.50 1 d PD B 1
F8 F 0.1839(10) 0.3699(14) 0.8162(6) 0.199(15) Uani 0.50 1 d PD B 1
F9 F 0.1458(11) 0.2388(15) 0.7908(9) 0.23(2) Uani 0.50 1 d PD B 1
F10 F 0.1177(9) 0.3538(16) 0.7398(6) 0.162(10) Uani 0.50 1 d PD B 1
F11 F 0.2100(12) 0.3803(13) 0.7490(11) 0.28(2) Uani 0.50 1 d PD B 1
F12 F 0.2376(9) 0.2649(16) 0.7988(9) 0.25(2) Uani 0.50 1 d PD B 1
F1' F 0.5171(11) 0.0109(10) 0.7778(9) 0.190(15) Uani 0.50 1 d PD A 2
F2' F 0.5379(11) 0.2111(11) 0.7836(9) 0.248(18) Uani 0.50 1 d PD A 2
F3' F 0.4629(6) 0.1256(14) 0.7497(7) 0.183(14) Uani 0.50 1 d PD A 2
F4' F 0.5126(10) 0.1156(19) 0.8289(6) 0.29(3) Uani 0.50 1 d PD A 2
F5' F 0.5922(6) 0.0960(17) 0.8130(7) 0.168(12) Uani 0.50 1 d PD A 2
F6' F 0.5427(8) 0.1061(14) 0.7333(5) 0.123(7) Uani 0.50 1 d PD A 2
F7' F 0.1904(12) 0.2334(13) 0.7402(9) 0.28(3) Uani 0.50 1 d PD B 2
F8' F 0.1675(9) 0.3851(13) 0.8009(9) 0.244(19) Uani 0.50 1 d PD B 2
F9' F 0.1145(8) 0.285(2) 0.7524(12) 0.31(3) Uani 0.50 1 d PD B 2
F10' F 0.1679(14) 0.3705(15) 0.7259(6) 0.27(2) Uani 0.50 1 d PD B 2
F11' F 0.2437(6) 0.333(2) 0.7879(8) 0.177(12) Uani 0.50 1 d PD B 2
F12' F 0.1913(17) 0.2483(15) 0.8146(8) 0.259(19) Uani 0.50 1 d PD B 2

loop_
_atom_site_aniso_label
_atom_site_aniso_U_11
_atom_site_aniso_U_22
_atom_site_aniso_U_33
_atom_site_aniso_U_23
_atom_site_aniso_U_13
_atom_site_aniso_U_12
Cu1 0.0379(5) 0.0614(7) 0.0411(4) -0.0046(4) 0.0136(3) -0.0004(4)
Cu2 0.0394(5) 0.0574(6) 0.0429(4) -0.0027(4) 0.0162(4) -0.0024(4)
Cu3 0.0405(5) 0.0594(6) 0.0421(4) -0.0019(4) 0.0154(4) -0.0025(4)
P1 0.0368(11) 0.0497(13) 0.0411(8) -0.0008(8) 0.0130(7) -0.0004(9)
P2 0.0431(11) 0.0508(13) 0.0405(8) -0.0012(8) 0.0152(8) -0.0002(10)
P3 0.0437(12) 0.0596(14) 0.0472(9) 0.0013(8) 0.0200(8) -0.0012(10)
P4 0.0387(11) 0.0570(14) 0.0469(9) -0.0001(8) 0.0135(8) -0.0011(10)
P5 0.0431(11) 0.0551(13) 0.0384(8) -0.0014(8) 0.0144(8) -0.0005(10)
P6 0.0397(11) 0.0602(14) 0.0430(9) -0.0035(8) 0.0132(8) 0.0026(10)
P7 0.084(2) 0.127(3) 0.0877(19) -0.0480(19) 0.0263(17) -0.021(2)
P8 0.080(2) 0.099(3) 0.114(2) -0.0029(19) 0.0276(17) -0.0109(19)
N1 0.090(7) 0.103(8) 0.113(6) 0.025(5) 0.043(5) 0.003(6)
C1 0.040(5) 0.071(7) 0.066(4) -0.016(4) 0.027(4) -0.005(5)
C2 0.042(5) 0.075(8) 0.068(5) -0.018(5) 0.023(4) 0.001(5)
C3 0.061(6) 0.067(8) 0.089(6) -0.003(5) 0.041(5) -0.001(5)
C4 0.065(6) 0.063(8) 0.106(6) -0.006(5) 0.038(5) -0.015(6)
C5 0.060(6) 0.068(7) 0.112(7) -0.002(6) 0.042(5) 0.004(5)
C6 0.105(8) 0.066(8) 0.118(8) -0.007(6) 0.065(6) -0.012(6)
C7 0.099(9) 0.094(10) 0.173(11) -0.036(8) 0.078(8) -0.022(7)
C8 0.078(8) 0.076(9) 0.216(13) 0.024(10) 0.080(9) 0.006(7)
C9 0.082(8) 0.104(11) 0.146(10) 0.044(8) 0.028(7) 0.009(7)
C10 0.086(8) 0.073(8) 0.109(7) 0.017(6) 0.031(6) -0.001(6)
C11 0.044(5) 0.051(6) 0.048(4) -0.002(3) 0.015(3) -0.005(4)
C12 0.052(5) 0.060(7) 0.050(4) 0.015(4) 0.020(4) 0.016(5)
C13 0.073(6) 0.043(6) 0.075(5) 0.009(4) 0.027(5) 0.006(5)
C14 0.070(6) 0.056(7) 0.100(6) -0.006(5) 0.035(5) -0.006(6)
C15 0.071(6) 0.055(7) 0.099(6) -0.008(5) 0.025(5) -0.002(5)
C16 0.091(8) 0.062(7) 0.126(8) -0.020(6) 0.043(6) -0.001(6)
C17 0.117(10) 0.099(10) 0.117(8) -0.026(8) 0.037(7) -0.028(8)
C18 0.133(12) 0.095(12) 0.184(13) -0.040(9) 0.078(10) -0.054(9)
C19 0.118(11) 0.063(9) 0.204(13) -0.019(9) 0.066(10) -0.033(8)
C20 0.070(7) 0.082(9) 0.144(8) 0.019(7) 0.031(6) -0.008(6)
C21 0.036(4) 0.061(6) 0.048(4) 0.007(3) 0.015(3) 0.000(4)
C22 0.038(5) 0.087(7) 0.074(5) 0.011(4) 0.030(4) 0.008(5)
C23 0.057(6) 0.100(8) 0.088(6) 0.020(5) 0.033(5) 0.025(6)
C24 0.062(6) 0.105(9) 0.118(7) 0.043(6) 0.049(6) 0.008(6)
C25 0.094(8) 0.071(8) 0.162(9) -0.014(6) 0.064(7) -0.039(6)
C26 0.079(7) 0.067(7) 0.107(6) -0.011(5) 0.049(5) -0.014(5)
C27 0.036(4) 0.061(6) 0.044(4) 0.009(3) 0.013(3) 0.006(4)
C28 0.068(6) 0.045(5) 0.064(4) -0.005(4) 0.014(4) -0.009(4)
C29 0.082(7) 0.051(6) 0.098(6) 0.003(5) 0.037(5) 0.006(5)
C30 0.064(6) 0.087(8) 0.078(6) 0.026(5) 0.020(5) 0.007(5)
C31 0.062(6) 0.075(7) 0.057(4) 0.012(5) 0.015(4) 0.010(5)
C32 0.051(5) 0.066(6) 0.048(4) 0.002(4) 0.012(3) 0.009(4)
C33 0.046(4) 0.046(5) 0.041(3) -0.005(3) 0.011(3) 0.002(4)
C34 0.044(4) 0.060(6) 0.049(4) -0.006(3) 0.024(3) -0.003(4)
C35 0.084(7) 0.058(6) 0.079(5) -0.005(4) 0.045(5) 0.004(5)
C36 0.105(8) 0.061(7) 0.092(6) -0.008(5) 0.044(6) 0.007(6)
C37 0.095(7) 0.099(9) 0.076(5) -0.029(5) 0.044(5) 0.007(6)
C38 0.095(7) 0.097(8) 0.073(5) 0.000(5) 0.045(5) 0.014(6)
C39 0.080(6) 0.075(6) 0.073(5) 0.002(4) 0.051(5) 0.007(5)
C40 0.051(5) 0.061(6) 0.041(4) 0.012(3) 0.024(3) 0.017(4)
C41 0.074(6) 0.078(7) 0.050(4) 0.013(4) 0.025(4) 0.010(5)
C42 0.066(6) 0.117(9) 0.068(5) 0.033(6) 0.022(4) 0.011(6)
C43 0.079(8) 0.106(10) 0.119(8) 0.065(7) 0.034(6) 0.019(7)
C44 0.092(8) 0.077(8) 0.135(9) 0.028(7) 0.036(7) -0.008(6)
C45 0.068(6) 0.056(6) 0.078(5) 0.018(5) 0.021(4) 0.011(5)
C46 0.043(5) 0.080(7) 0.043(4) -0.011(4) 0.017(3) 0.003(4)
C47 0.065(6) 0.074(7) 0.061(4) -0.001(4) 0.019(4) 0.010(5)
C48 0.097(8) 0.065(7) 0.098(6) 0.006(5) 0.042(6) 0.027(6)
C49 0.079(8) 0.136(11) 0.079(6) -0.017(6) 0.029(5) 0.035(7)
C50 0.062(6) 0.120(9) 0.090(6) -0.003(6) 0.040(5) 0.017(7)
C51 0.051(6) 0.094(7) 0.074(5) -0.009(4) 0.030(4) 0.008(5)
C52 0.045(5) 0.075(6) 0.043(4) 0.015(3) 0.021(3) -0.006(4)
C53 0.084(7) 0.078(7) 0.063(5) 0.008(4) 0.033(4) -0.001(5)
C54 0.118(9) 0.127(10) 0.064(5) 0.009(6) 0.033(5) -0.020(8)
C55 0.101(8) 0.116(10) 0.069(6) 0.037(6) 0.022(5) -0.026(7)
C56 0.089(8) 0.102(9) 0.104(7) 0.038(6) 0.043(6) 0.013(6)
C57 0.084(7) 0.067(7) 0.076(5) 0.021(5) 0.038(5) 0.008(5)
C58 0.049(5) 0.042(5) 0.061(4) -0.003(3) 0.024(3) -0.006(4)
C59 0.047(5) 0.078(7) 0.048(4) 0.000(4) 0.020(4) -0.013(4)
C60 0.079(6) 0.054(6) 0.069(5) -0.010(4) 0.030(4) -0.003(5)
C61 0.142(11) 0.072(7) 0.102(7) -0.012(6) 0.074(7) -0.035(7)
C62 0.123(10) 0.102(9) 0.062(5) -0.024(5) 0.047(6) -0.048(7)
C63 0.065(6) 0.145(10) 0.051(5) -0.027(5) 0.013(4) -0.029(7)
C64 0.050(5) 0.087(7) 0.062(4) -0.010(4) 0.015(4) -0.014(5)
C65 0.038(5) 0.055(5) 0.044(3) 0.007(3) 0.008(3) -0.001(4)
C66 0.048(5) 0.070(7) 0.093(5) 0.009(5) 0.027(4) 0.006(5)
C67 0.063(6) 0.100(9) 0.097(6) 0.018(6) 0.036(5) 0.020(6)
C68 0.081(8) 0.091(9) 0.061(5) -0.008(5) 0.006(4) 0.032(6)
C69 0.073(7) 0.065(7) 0.122(7) 0.012(5) 0.027(6) 0.010(6)
C70 0.059(6) 0.075(7) 0.080(5) 0.007(5) 0.021(4) 0.011(6)
C71 0.042(4) 0.064(6) 0.038(3) 0.004(3) 0.014(3) 0.008(4)
C72 0.051(5) 0.072(7) 0.053(4) -0.001(4) 0.015(4) -0.012(4)
C73 0.063(6) 0.074(7) 0.069(5) -0.016(5) 0.023(4) -0.021(5)
C74 0.065(6) 0.084(7) 0.065(5) -0.020(5) 0.009(4) -0.002(5)
C75 0.076(7) 0.097(8) 0.060(5) 0.006(5) 0.002(4) 0.019(6)
C76 0.065(6) 0.072(6) 0.055(4) -0.007(4) 0.006(4) 0.007(5)
C77 0.048(5) 0.058(6) 0.044(4) 0.007(3) 0.010(3) -0.006(4)
C78 0.062(5) 0.067(6) 0.054(4) -0.002(4) 0.020(4) -0.003(5)
C79 0.094(7) 0.038(6) 0.099(6) 0.007(4) 0.042(5) -0.006(5)
C80 0.090(8) 0.076(8) 0.120(7) 0.035(6) 0.038(6) -0.014(6)
C81 0.098(8) 0.090(8) 0.091(6) 0.022(6) 0.049(5) 0.005(6)
C82 0.076(6) 0.073(7) 0.063(4) 0.011(4) 0.034(4) 0.008(5)
C83 0.040(4) 0.069(6) 0.037(3) -0.007(3) 0.006(3) 0.007(4)
C84 0.046(5) 0.067(6) 0.044(4) 0.002(4) 0.017(3) -0.002(4)
C85 0.050(5) 0.074(6) 0.057(4) -0.003(4) 0.021(4) -0.007(5)
C86 0.074(7) 0.076(7) 0.077(5) -0.003(5) 0.017(5) -0.020(5)
C87 0.078(7) 0.088(8) 0.098(6) 0.011(6) 0.031(5) -0.015(6)
C88 0.089(8) 0.115(9) 0.087(6) 0.014(6) 0.048(5) -0.016(7)
C89 0.069(6) 0.096(8) 0.077(5) -0.004(5) 0.041(5) -0.005(5)
C90 0.047(5) 0.063(6) 0.041(3) 0.000(3) 0.017(3) 0.010(4)
C91 0.058(6) 0.063(6) 0.056(4) 0.004(4) 0.018(4) 0.008(5)
C92 0.055(6) 0.092(8) 0.075(5) 0.006(5) 0.027(4) 0.021(6)
C93 0.080(8) 0.081(8) 0.085(6) 0.007(5) 0.022(5) 0.031(7)
C94 0.091(8) 0.059(7) 0.085(5) 0.005(5) 0.033(5) 0.004(6)
C95 0.046(5) 0.058(6) 0.072(5) -0.002(4) 0.019(4) 0.003(5)
C96 0.161(13) 0.118(12) 0.156(10) 0.028(9) 0.089(10) 0.029(10)
C97 0.183(14) 0.133(11) 0.126(9) 0.059(8) 0.082(9) 0.054(10)
C98 0.102(10) 0.180(16) 0.136(10) 0.019(10) 0.031(9) -0.004(10)
C99 0.145(14) 0.151(15) 0.155(11) -0.007(10) 0.051(10) -0.036(11)
C100 0.160(14) 0.115(11) 0.147(10) 0.037(9) 0.058(10) -0.027(9)
C101 0.164(14) 0.142(13) 0.110(8) 0.044(8) -0.005(9) -0.004(10)
F1 0.21(2) 0.14(2) 0.115(14) -0.085(14) 0.046(13) -0.002(16)
F2 0.139(17) 0.15(2) 0.19(2) -0.141(16) -0.020(15) 0.024(15)
F3 0.20(3) 0.25(3) 0.138(14) 0.051(16) 0.017(16) 0.05(2)
F4 0.24(4) 0.27(3) 0.41(5) -0.01(4) 0.26(4) -0.03(3)
F5 0.32(5) 0.142(17) 0.081(11) 0.000(10) -0.048(16) 0.02(2)
F6 0.18(3) 0.27(4) 0.29(4) 0.08(3) 0.15(3) 0.03(2)
F7 0.27(3) 0.24(4) 0.163(17) -0.083(19) 0.116(17) -0.01(2)
F8 0.20(3) 0.24(3) 0.109(10) -0.053(14) -0.006(13) -0.07(2)
F9 0.26(4) 0.30(4) 0.146(18) -0.022(19) 0.08(2) -0.17(3)
F10 0.122(18) 0.21(3) 0.126(12) 0.004(14) 0.008(12) 0.061(18)
F11 0.22(4) 0.16(2) 0.50(6) 0.10(3) 0.18(4) -0.06(2)
F12 0.14(2) 0.18(3) 0.33(4) 0.08(3) -0.04(2) 0.07(2)
F1' 0.26(3) 0.18(3) 0.132(18) 0.009(16) 0.064(17) -0.06(2)
F2' 0.30(4) 0.19(3) 0.25(3) -0.14(2) 0.10(3) -0.09(3)
F3' 0.032(8) 0.23(3) 0.24(2) -0.15(2) -0.017(12) -0.002(12)
F4' 0.22(3) 0.56(8) 0.125(15) -0.07(3) 0.106(19) 0.01(4)
F5' 0.066(10) 0.29(3) 0.115(15) -0.054(17) -0.013(10) 0.015(13)
F6' 0.123(16) 0.157(17) 0.086(8) -0.032(9) 0.033(8) -0.009(12)
F7' 0.57(8) 0.11(2) 0.20(2) -0.027(17) 0.20(4) 0.05(3)
F8' 0.16(2) 0.24(3) 0.32(4) -0.15(3) 0.07(2) 0.07(2)
F9' 0.15(3) 0.32(6) 0.45(7) -0.16(5) 0.08(4) -0.14(4)
F10' 0.36(6) 0.20(3) 0.152(16) 0.112(17) -0.04(3) -0.08(4)
F11' 0.056(10) 0.29(4) 0.180(17) -0.03(2) 0.036(11) 0.008(15)
F12' 0.46(6) 0.20(3) 0.19(2) 0.064(19) 0.20(4) -0.04(3)

loop_
_atom_type_symbol
_atom_type_description
_atom_type_scat_dispersion_real
_atom_type_scat_dispersion_imag
_atom_type_scat_source
Cu Cu 0.3201 1.2651 'International Tables Vol C Tables 4.2.6.8 and 6.1.1.4'
P P 0.1023 0.0942 'International Tables Vol C Tables 4.2.6.8 and 6.1.1.4'
N N 0.0061 0.0033 'International Tables Vol C Tables 4.2.6.8 and 6.1.1.4'
C C 0.0033 0.0016 'International Tables Vol C Tables 4.2.6.8 and 6.1.1.4'
F F 0.0171 0.0103 'International Tables Vol C Tables 4.2.6.8 and 6.1.1.4'
H H 0.0000 0.0000 'International Tables Vol C Tables 4.2.6.8 and 6.1.1.4'

loop_
_geom_angle_atom_site_label_1
_geom_angle_atom_site_label_2
_geom_angle_atom_site_label_3
_geom_angle
C1 Cu1 P6 107.1(2)
C1 Cu1 P1 121.4(2)
P6 Cu1 P1 114.51(7)
C1 Cu1 C11 91.9(3)
P6 Cu1 C11 116.64(15)
P1 Cu1 C11 103.68(18)
C1 Cu1 Cu2 52.9(2)
P6 Cu1 Cu2 149.99(6)
P1 Cu1 Cu2 95.50(5)
C11 Cu1 Cu2 51.21(17)
C1 Cu1 Cu3 61.3(2)
P6 Cu1 Cu3 92.96(6)
P1 Cu1 Cu3 147.21(6)
C11 Cu1 Cu3 45.23(18)
Cu2 Cu1 Cu3 58.60(3)
C1 Cu2 C11 96.9(3)
C1 Cu2 P3 102.9(2)
C11 Cu2 P3 123.2(2)
C1 Cu2 P2 120.7(2)
C11 Cu2 P2 102.5(2)
P3 Cu2 P2 111.29(7)
C1 Cu2 Cu1 49.9(2)
C11 Cu2 Cu1 60.37(19)
P3 Cu2 Cu1 150.67(6)
P2 Cu2 Cu1 94.58(6)
C1 Cu2 Cu3 62.9(2)
C11 Cu2 Cu3 48.5(2)
P3 Cu2 Cu3 96.43(6)
P2 Cu2 Cu3 148.97(6)
Cu1 Cu2 Cu3 63.37(4)
C11 Cu3 P4 125.4(2)
C11 Cu3 P5 110.4(2)
P4 Cu3 P5 113.87(7)
C11 Cu3 C1 90.3(3)
P4 Cu3 C1 99.1(2)
P5 Cu3 C1 114.06(16)
C11 Cu3 Cu2 54.3(2)
P4 Cu3 Cu2 93.76(6)
P5 Cu3 Cu2 150.88(6)
C1 Cu3 Cu2 49.02(17)
C11 Cu3 Cu1 59.2(2)
P4 Cu3 Cu1 143.45(6)
P5 Cu3 Cu1 93.02(6)
C1 Cu3 Cu1 45.46(19)
Cu2 Cu3 Cu1 58.03(4)
C27 P1 C21 101.0(2)
C27 P1 C33 106.2(3)
C21 P1 C33 103.7(3)
C27 P1 Cu1 113.50(17)
C21 P1 Cu1 120.27(16)
C33 P1 Cu1 110.8(2)
C40 P2 C34 104.9(2)
C40 P2 C33 103.1(3)
C34 P2 C33 103.8(3)
C40 P2 Cu2 116.4(2)
C34 P2 Cu2 114.71(19)
C33 P2 Cu2 112.54(19)
C46 P3 C52 103.6(2)
C46 P3 C58 104.2(3)
C52 P3 C58 103.7(3)
C46 P3 Cu2 116.4(2)
C52 P3 Cu2 116.81(19)
C58 P3 Cu2 110.6(2)
C65 P4 C59 104.6(2)
C65 P4 C58 104.3(3)
C59 P4 C58 100.5(3)
C65 P4 Cu3 111.2(2)
C59 P4 Cu3 121.30(17)
C58 P4 Cu3 113.2(2)
C83 P5 C71 101.7(3)
C83 P5 C77 105.9(3)
C71 P5 C77 102.5(2)
C83 P5 Cu3 108.5(2)
C71 P5 Cu3 118.96(17)
C77 P5 Cu3 117.61(17)
C84 P6 C83 103.9(3)
C84 P6 C90 109.1(3)
C83 P6 C90 103.3(3)
C84 P6 Cu1 118.37(18)
C83 P6 Cu1 114.0(2)
C90 P6 Cu1 107.04(16)
F4' P7 F3' 90.7(7)
F4' P7 F2' 90.8(7)
F3' P7 F2' 90.4(8)
F4' P7 F1' 91.4(8)
F3' P7 F1' 89.6(7)
F2' P7 F1' 177.7(9)
F4' P7 F5' 90.2(7)
F3' P7 F5' 179.1(8)
F2' P7 F5' 90.0(7)
F1' P7 F5' 90.0(8)
F4' P7 F1 114.8(13)
F3' P7 F1 89.8(13)
F2' P7 F1 154.4(12)
F1' P7 F1 23.3(12)
F5' P7 F1 89.6(15)
F4' P7 F6 144.0(12)
F3' P7 F6 115.2(12)
F2' P7 F6 65.9(14)
F1' P7 F6 112.2(13)
F5' P7 F6 64.2(12)
F1 P7 F6 91.1(7)
F4' P7 F6' 179.5(10)
F3' P7 F6' 89.8(7)
F2' P7 F6' 89.5(8)
F1' P7 F6' 88.3(7)
F5' P7 F6' 89.4(7)
F1 P7 F6' 65.0(11)
F6 P7 F6' 35.9(10)
F4' P7 F3 112.9(13)
F3' P7 F3 25.3(13)
F2' P7 F3 78.6(14)
F1' P7 F3 100.5(14)
F5' P7 F3 154.1(12)
F1 P7 F3 91.0(7)
F6 P7 F3 89.9(7)
F6' P7 F3 67.6(12)
F4' P7 F4 35.8(12)
F3' P7 F4 64.0(13)
F2' P7 F4 113.0(14)
F1' P7 F4 69.0(14)
F5' P7 F4 116.6(13)
F1 P7 F4 89.9(7)
F6 P7 F4 178.7(9)
F6' P7 F4 144.4(11)
F3 P7 F4 89.3(7)
F4' P7 F5 65.9(13)
F3' P7 F5 154.1(13)
F2' P7 F5 100.5(13)
F1' P7 F5 80.4(14)
F5' P7 F5 26.5(12)
F1 P7 F5 90.3(7)
F6 P7 F5 90.7(7)
F6' P7 F5 113.6(11)
F3 P7 F5 178.6(9)
F4 P7 F5 90.1(7)
F4' P7 F2 63.7(14)
F3' P7 F2 90.7(12)
F2' P7 F2 27.1(13)
F1' P7 F2 155.2(12)
F5' P7 F2 90.0(13)
F1 P7 F2 178.4(9)
F6 P7 F2 90.1(7)
F6' P7 F2 116.5(12)
F3 P7 F2 90.0(7)
F4 P7 F2 88.9(7)
F5 P7 F2 88.7(7)
F9' P8 F10' 91.9(8)
F9' P8 F8' 91.1(8)
F10' P8 F8' 91.6(8)
F9' P8 F12' 90.7(8)
F10' P8 F12' 177.0(9)
F8' P8 F12' 89.8(8)
F9' P8 F7' 90.3(8)
F10' P8 F7' 90.3(8)
F8' P8 F7' 177.6(10)
F12' P8 F7' 88.2(8)
F9' P8 F11' 178.1(9)
F10' P8 F11' 89.4(7)
F8' P8 F11' 90.2(7)
F12' P8 F11' 88.0(8)
F7' P8 F11' 88.3(8)
F9' P8 F11 130.4(10)
F10' P8 F11 38.9(9)
F8' P8 F11 85.8(16)
F12' P8 F11 138.7(10)
F7' P8 F11 94.7(15)
F11' P8 F11 51.0(9)
F9' P8 F12 136.5(11)
F10' P8 F12 124.0(11)
F8' P8 F12 109.6(13)
F12' P8 F12 53.0(11)
F7' P8 F12 68.1(14)
F11' P8 F12 41.7(9)
F11 P8 F12 90.1(7)
F9' P8 F10 42.6(11)
F10' P8 F10 56.0(11)
F8' P8 F10 71.9(11)
F12' P8 F10 127.0(11)
F7' P8 F10 110.4(12)
F11' P8 F10 139.2(10)
F11 P8 F10 90.4(7)
F12 P8 F10 178.5(9)
F9' P8 F8 101.9(14)
F10' P8 F8 107.4(14)
F8' P8 F8 19.7(13)
F12' P8 F8 73.5(13)
F7' P8 F8 157.9(13)
F11' P8 F8 79.0(12)
F11 P8 F8 91.3(7)
F12 P8 F8 90.7(7)
F10 P8 F8 90.8(7)
F9' P8 F9 50.0(11)
F10' P8 F9 141.3(9)
F8' P8 F9 94.7(16)
F12' P8 F9 41.0(10)
F7' P8 F9 84.7(16)
F11' P8 F9 128.6(9)
F11 P8 F9 179.3(9)
F12 P8 F9 89.4(7)
F10 P8 F9 90.1(7)
F8 P8 F9 89.1(7)
F9' P8 F7 77.1(14)
F10' P8 F7 73.7(15)
F8' P8 F7 160.7(13)
F12' P8 F7 105.4(14)
F7' P8 F7 21.7(14)
F11' P8 F7 101.9(12)
F11 P8 F7 90.1(7)
F12 P8 F7 89.3(7)
F10 P8 F7 89.2(7)
F8 P8 F7 178.6(8)
F9 P8 F7 89.5(7)
C96 N1 C98 111.4(11)
C96 N1 C100 110.8(9)
C98 N1 C100 111.3(10)
C2 C1 Cu1 146.5(7)
C2 C1 Cu2 132.4(6)
Cu1 C1 Cu2 77.2(3)
C2 C1 Cu3 127.4(6)
Cu1 C1 Cu3 73.3(3)
Cu2 C1 Cu3 68.1(3)
C1 C2 C3 177.1(8)
C4 C3 C2 178.3(9)
C3 C4 C5 179.3(12)
C6 C5 C10 120.0
C6 C5 C4 120.4(6)
C10 C5 C4 119.6(6)
C5 C6 C7 120.0
C8 C7 C6 120.0
C9 C8 C7 120.0
C8 C9 C10 120.0
C9 C10 C5 120.0
C12 C11 Cu3 153.5(6)
C12 C11 Cu2 129.1(5)
Cu3 C11 Cu2 77.2(3)
C12 C11 Cu1 108.5(6)
Cu3 C11 Cu1 75.6(3)
Cu2 C11 Cu1 68.4(2)
C11 C12 C13 175.2(7)
C14 C13 C12 174.6(8)
C13 C14 C15 175.0(9)
C16 C15 C20 120.0
C16 C15 C14 118.4(6)
C20 C15 C14 121.4(7)
C17 C16 C15 120.0
C18 C17 C16 120.0
C19 C18 C17 120.0
C18 C19 C20 120.0
C19 C20 C15 120.0
C22 C21 C26 120.0
C22 C21 P1 116.1(3)
C26 C21 P1 123.9(3)
C21 C22 C23 120.0
C24 C23 C22 120.0
C23 C24 C25 120.0
C26 C25 C24 120.0
C25 C26 C21 120.0
C28 C27 C32 120.0
C28 C27 P1 118.7(3)
C32 C27 P1 121.2(3)
C29 C28 C27 120.0
C28 C29 C30 120.0
C31 C30 C29 120.0
C30 C31 C32 120.0
C31 C32 C27 120.0
P2 C33 P1 109.7(3)
C35 C34 C39 120.0
C35 C34 P2 121.2(3)
C39 C34 P2 118.5(3)
C34 C35 C36 120.0
C35 C36 C37 120.0
C38 C37 C36 120.0
C39 C38 C37 120.0
C38 C39 C34 120.0
C41 C40 C45 120.0
C41 C40 P2 121.6(3)
C45 C40 P2 118.0(3)
C42 C41 C40 120.0
C41 C42 C43 120.0
C44 C43 C42 120.0
C43 C44 C45 120.0
C44 C45 C40 120.0
C47 C46 C51 120.0
C47 C46 P3 118.7(3)
C51 C46 P3 121.2(3)
C48 C47 C46 120.0
C47 C48 C49 120.0
C50 C49 C48 120.0
C49 C50 C51 120.0
C50 C51 C46 120.0
C53 C52 C57 120.0
C53 C52 P3 120.0(3)
C57 C52 P3 119.7(3)
C54 C53 C52 120.0
C55 C54 C53 120.0
C54 C55 C56 120.0
C55 C56 C57 120.0
C56 C57 C52 120.0
P3 C58 P4 110.1(4)
C60 C59 C64 120.0
C60 C59 P4 118.0(3)
C64 C59 P4 122.0(3)
C59 C60 C61 120.0
C62 C61 C60 120.0
C61 C62 C63 120.0
C62 C63 C64 120.0
C63 C64 C59 120.0
C66 C65 C70 120.0
C66 C65 P4 122.8(4)
C70 C65 P4 117.2(4)
C65 C66 C67 120.0
C66 C67 C68 120.0
C69 C68 C67 120.0
C68 C69 C70 120.0
C69 C70 C65 120.0
C72 C71 C76 120.0
C72 C71 P5 119.7(3)
C76 C71 P5 120.3(3)
C73 C72 C71 120.0
C72 C73 C74 120.0
C73 C74 C75 120.0
C76 C75 C74 120.0
C75 C76 C71 120.0
C78 C77 C82 120.0
C78 C77 P5 119.1(3)
C82 C77 P5 120.6(3)
C77 C78 C79 120.0
C78 C79 C80 120.0
C79 C80 C81 120.0
C80 C81 C82 120.0
C81 C82 C77 120.0
P5 C83 P6 111.7(3)
C85 C84 C89 120.0
C85 C84 P6 116.9(3)
C89 C84 P6 123.0(3)
C86 C85 C84 120.0
C87 C86 C85 120.0
C86 C87 C88 120.0
C87 C88 C89 120.0
C88 C89 C84 120.0
C91 C90 C95 120.0
C91 C90 P6 121.7(3)
C95 C90 P6 117.4(3)
C90 C91 C92 120.0
C93 C92 C91 120.0
C94 C93 C92 120.0
C93 C94 C95 120.0
C94 C95 C90 120.0
C97 C96 N1 111.9(9)
N1 C98 C99 113.8(12)
C101 C100 N1 114.6(10)

loop_
_geom_bond_atom_site_label_1
_geom_bond_atom_site_label_2
_geom_bond_distance
Cu1 C1 2.040(9)
Cu1 P6 2.2703(18)
Cu1 P1 2.290(2)
Cu1 C11 2.431(8)
Cu1 Cu2 2.6011(12)
Cu1 Cu3 2.7408(15)
Cu2 C1 2.129(8)
Cu2 C11 2.180(8)
Cu2 P3 2.273(2)
Cu2 P2 2.278(2)
Cu2 Cu3 2.6170(12)
Cu3 C11 2.009(8)
Cu3 P4 2.282(2)
Cu3 P5 2.3030(17)
Cu3 C1 2.510(9)
P1 C27 1.829(4)
P1 C21 1.837(4)
P1 C33 1.840(6)
P2 C40 1.804(4)
P2 C34 1.828(4)
P2 C33 1.832(7)
P3 C46 1.831(4)
P3 C52 1.835(4)
P3 C58 1.840(7)
P4 C65 1.815(5)
P4 C59 1.833(4)
P4 C58 1.847(6)
P5 C83 1.815(7)
P5 C71 1.833(4)
P5 C77 1.839(4)
P6 C84 1.823(4)
P6 C83 1.844(6)
P6 C90 1.844(4)
P7 F4' 1.498(14)
P7 F3' 1.510(12)
P7 F2' 1.513(16)
P7 F1' 1.518(15)
P7 F5' 1.522(13)
P7 F1 1.528(14)
P7 F6 1.533(14)
P7 F6' 1.536(13)
P7 F3 1.543(15)
P7 F4 1.548(15)
P7 F5 1.551(15)
P7 F2 1.556(14)
P8 F9' 1.479(15)
P8 F10' 1.481(14)
P8 F8' 1.496(13)
P8 F12' 1.511(14)
P8 F7' 1.514(15)
P8 F11' 1.525(14)
P8 F11 1.536(14)
P8 F12 1.542(14)
P8 F10 1.542(14)
P8 F8 1.548(15)
P8 F9 1.555(15)
P8 F7 1.559(15)
N1 C96 1.504(14)
N1 C98 1.505(15)
N1 C100 1.513(13)
C1 C2 1.197(12)
C2 C3 1.401(14)
C3 C4 1.195(12)
C4 C5 1.430(12)
C5 C6 1.3900
C5 C10 1.3900
C6 C7 1.3900
C7 C8 1.3900
C8 C9 1.3900
C9 C10 1.3900
C11 C12 1.204(11)
C12 C13 1.390(14)
C13 C14 1.186(12)
C14 C15 1.450(11)
C15 C16 1.3900
C15 C20 1.3900
C16 C17 1.3900
C17 C18 1.3900
C18 C19 1.3900
C19 C20 1.3900
C21 C22 1.3900
C21 C26 1.3900
C22 C23 1.3900
C23 C24 1.3900
C24 C25 1.3900
C25 C26 1.3900
C27 C28 1.3900
C27 C32 1.3900
C28 C29 1.3900
C29 C30 1.3900
C30 C31 1.3900
C31 C32 1.3900
C34 C35 1.3900
C34 C39 1.3900
C35 C36 1.3900
C36 C37 1.3900
C37 C38 1.3900
C38 C39 1.3900
C40 C41 1.3900
C40 C45 1.3900
C41 C42 1.3900
C42 C43 1.3900
C43 C44 1.3900
C44 C45 1.3900
C46 C47 1.3900
C46 C51 1.3900
C47 C48 1.3900
C48 C49 1.3900
C49 C50 1.3900
C50 C51 1.3900
C52 C53 1.3900
C52 C57 1.3900
C53 C54 1.3900
C54 C55 1.3900
C55 C56 1.3900
C56 C57 1.3900
C59 C60 1.3900
C59 C64 1.3900
C60 C61 1.3900
C61 C62 1.3900
C62 C63 1.3900
C63 C64 1.3900
C65 C66 1.3900
C65 C70 1.3900
C66 C67 1.3900
C67 C68 1.3900
C68 C69 1.3900
C69 C70 1.3900
C71 C72 1.3900
C71 C76 1.3900
C72 C73 1.3900
C73 C74 1.3900
C74 C75 1.3900
C75 C76 1.3900
C77 C78 1.3900
C77 C82 1.3900
C78 C79 1.3900
C79 C80 1.3900
C80 C81 1.3900
C81 C82 1.3900
C84 C85 1.3900
C84 C89 1.3900
C85 C86 1.3900
C86 C87 1.3900
C87 C88 1.3900
C88 C89 1.3900
C90 C91 1.3900
C90 C95 1.3900
C91 C92 1.3900
C92 C93 1.3900
C93 C94 1.3900
C94 C95 1.3900
C96 C97 1.455(14)
C98 C99 1.520(18)
C100 C101 1.510(17)
